data_7040604
loop_
_publ_author_name
'Xu, Xiaomei'
'Liu, Zhiyong'
'Yang, Shitong'
'Chen, Lanhua'
'Diwu, Juan'
'Alekseev, Evgeny V.'
'Chai, Zhifang'
'Albrecht-Schmitt, Thomas E'
'Wang, Shuao'

_publ_section_title
;
 Potassium uranyl borate 3D framework compound resulted from temperature
 directed hydroborate condensation: structure, spectroscopy, and
 dissolution studies.
;
_journal_issue 39
_journal_name_full 'Dalton transactions (Cambridge, England : 2003)'
_journal_page_first 15464
_journal_page_last 15472
_journal_paper_doi 10.1039/c6dt03299k
_journal_volume 45
_journal_year 2016
_chemical_compound_source N/A
_chemical_formula_moiety K[(UO2)B6O11H]
_chemical_formula_sum 'B6 K O13 U'
_chemical_formula_weight 549.99
_chemical_melting_point ?
_chemical_name_common 'Potassium uranyl borate hydrate'
_chemical_name_systematic 'Potassium uranyl borate hydrate'
_chemical_properties_physical ', Heat-sensitive'
_space_group_crystal_system orthorhombic
_space_group_IT_number 40
_space_group_name_Hall 'A 2 -2a'
_space_group_name_H-M_alt 'A m a 2'
_symmetry_space_group_name_Hall 'A 2 -2a'
_symmetry_space_group_name_H-M 'A m a 2'
_audit_creation_method SHELXL-2014/7
_audit_update_record
;
2016-07-22 deposited with the CCDC.
2016-09-08 downloaded from the CCDC.
;
_cell_angle_alpha 90
_cell_angle_beta 90
_cell_angle_gamma 90
_cell_formula_units_Z 8
_cell_length_a 32.347(7)
_cell_length_b 6.4311(13)
_cell_length_c 11.143(3)
_cell_measurement_reflns_used 2879
_cell_measurement_temperature 100(2)
_cell_measurement_theta_max 28.88
_cell_measurement_theta_min 2.52
_cell_volume 2318.0(9)
_computing_structure_refinement 'SHELXL-2014/7 (Sheldrick, 2014)'
_diffrn_ambient_temperature 100(2)
_diffrn_measured_fraction_theta_full 0.995
_diffrn_measured_fraction_theta_max 0.956
_diffrn_measurement_device_type 'BRUKER apex II'
_diffrn_measurement_method '0.5 wide w/ exposures'
_diffrn_radiation_type MoK\a
_diffrn_radiation_wavelength 0.71073
_diffrn_reflns_av_R_equivalents 0.0700
_diffrn_reflns_av_unetI/netI 0.0732
_diffrn_reflns_Laue_measured_fraction_full 0.995
_diffrn_reflns_Laue_measured_fraction_max 0.956
_diffrn_reflns_limit_h_max 42
_diffrn_reflns_limit_h_min -41
_diffrn_reflns_limit_k_max 8
_diffrn_reflns_limit_k_min -8
_diffrn_reflns_limit_l_max 14
_diffrn_reflns_limit_l_min -14
_diffrn_reflns_number 12316
_diffrn_reflns_point_group_measured_fraction_full 0.991
_diffrn_reflns_point_group_measured_fraction_max 0.931
_diffrn_reflns_theta_full 25.242
_diffrn_reflns_theta_max 28.875
_diffrn_reflns_theta_min 2.519
_diffrn_source 'Imus microfocused'
_exptl_absorpt_coefficient_mu 14.430
_exptl_absorpt_correction_T_max 0.841
_exptl_absorpt_correction_T_min 0.343
_exptl_absorpt_correction_type numerical
_exptl_absorpt_process_details SHELTXPREP
_exptl_crystal_colour Yellow-green
_exptl_crystal_density_diffrn 3.152
_exptl_crystal_density_meas ?
_exptl_crystal_density_method 'not measured'
_exptl_crystal_description Tablet
_exptl_crystal_F_000 1960
_exptl_crystal_preparation ', Luminescent'
_exptl_crystal_size_max 0.087
_exptl_crystal_size_mid 0.064
_exptl_crystal_size_min 0.012
_refine_diff_density_max 2.853
_refine_diff_density_min -2.119
_refine_diff_density_rms 0.301
_refine_ls_abs_structure_details
;
 Flack x determined using 997 quotients [(I+)-(I-)]/[(I+)+(I-)]
 (Parsons, Flack and Wagner, Acta Cryst. B69 (2013) 249-259).
;
_refine_ls_abs_structure_Flack 0.010(9)
_refine_ls_extinction_coef 0.00015(5)
_refine_ls_extinction_expression Fc^*^=kFc[1+0.001xFc^2^\l^3^/sin(2\q)]^-1/4^
_refine_ls_extinction_method 'SHELXL-2014/7 (Sheldrick 2014'
_refine_ls_goodness_of_fit_ref 1.108
_refine_ls_hydrogen_treatment undef
_refine_ls_matrix_type full
_refine_ls_number_parameters 98
_refine_ls_number_reflns 2879
_refine_ls_number_restraints 13
_refine_ls_restrained_S_all 1.107
_refine_ls_R_factor_all 0.0469
_refine_ls_R_factor_gt 0.0380
_refine_ls_shift/su_max 0.001
_refine_ls_shift/su_mean 0.000
_refine_ls_structure_factor_coef Fsqd
_refine_ls_weighting_details 'w=1/[\s^2^(Fo^2^)+35.4478P] where P=(Fo^2^+2Fc^2^)/3'
_refine_ls_weighting_scheme calc
_refine_ls_wR_factor_gt 0.0880
_refine_ls_wR_factor_ref 0.0908
_reflns_Friedel_coverage 0.854
_reflns_Friedel_fraction_full 0.987
_reflns_Friedel_fraction_max 0.902
_reflns_number_gt 2499
_reflns_number_total 2879
_reflns_threshold_expression 'I > 2\s(I)'
_cod_data_source_file c6dt03299k2.cif
_cod_data_source_block KUBO-4
_cod_depositor_comments
;
The following automatic conversions were performed:

'_chemical_melting_point' value 'N/a' was changed to '?' - the value
is undefined or not given.

'_exptl_crystal_density_meas' value 'N/a' was changed to '?' - the
value is perceived as not measured.

Automatic conversion script
Id: cif_fix_values 4268 2015-11-12 08:31:59Z antanas 

 Adding full bibliography for 7040604.cif.

 Adding full bibliography for 7040604.cif.
;
_cod_original_cell_volume 2318.1(9)
_cod_database_code 7040604
_shelx_shelxl_version_number 2014/7
_shelx_space_group_comment
;
The symmetry employed for this shelxl refinement is uniquely defined
by the following loop, which should always be used as a source of
symmetry information in preference to the above space-group names.
They are only intended as comments.
;

loop_
_space_group_symop_operation_xyz
'x, y, z'
'-x, -y, z'
'x+1/2, -y, z'
'-x+1/2, y, z'
'x, y+1/2, z+1/2'
'-x, -y+1/2, z+1/2'
'x+1/2, -y+1/2, z+1/2'
'-x+1/2, y+1/2, z+1/2'

loop_
_atom_site_label
_atom_site_type_symbol
_atom_site_fract_x
_atom_site_fract_y
_atom_site_fract_z
_atom_site_U_iso_or_equiv
_atom_site_adp_type
_atom_site_occupancy
_atom_site_site_symmetry_order
_atom_site_calc_flag
_atom_site_refinement_flags_posn
_atom_site_refinement_flags_adp
_atom_site_refinement_flags_occupancy
U1 U 0.62802(2) 0.15063(6) 0.36846(11) 0.00509(15) Uani 1 1 d . U .
K1 K 0.7500 0.1508(7) 0.5509(5) 0.0165(10) Uani 1 2 d S TU P
K2 K 0.5047(5) 0.381(2) 0.7848(15) 0.075(4) Uiso 0.5 1 d . . P
B1 B 0.6296(5) 0.154(3) 0.7029(17) 0.009(3) Uiso 1 1 d . . .
B2 B 0.5367(5) 0.553(3) 0.4835(18) 0.016(4) Uiso 1 1 d . . .
B3 B 0.7091(5) -0.322(2) 0.5757(16) 0.007(3) Uiso 1 1 d . . .
B4 B 0.6087(5) 0.686(3) 0.4218(16) 0.009(3) Uiso 1 1 d . . .
B5 B 0.6494(5) -0.044(3) 0.0691(15) 0.008(3) Uiso 1 1 d . . .
B6 B 0.6401(5) -0.186(2) 0.6106(15) 0.003(3) Uiso 1 1 d . . .
O1 O 0.6826(2) 0.1362(11) 0.369(2) 0.0074(15) Uiso 1 1 d . . .
O2 O 0.5734(2) 0.1657(12) 0.366(2) 0.0097(16) Uiso 1 1 d . . .
O3 O 0.6326(3) 0.4968(15) 0.4478(10) 0.0038(19) Uiso 1 1 d . . .
O4 O 0.6232(3) -0.2243(16) 0.3023(9) 0.0052(19) Uiso 1 1 d . . .
O5 O 0.6262(3) 0.4452(18) 0.2135(10) 0.007(2) Uiso 1 1 d . . .
O6 O 0.6299(3) 0.1012(15) 0.1533(10) 0.006(2) Uiso 1 1 d . . .
O7 O 0.6170(3) -0.1390(15) 0.5013(9) 0.0062(19) Uiso 1 1 d . . .
O8 O 0.6375(3) 0.2352(16) 0.5936(10) 0.006(2) Uiso 1 1 d . . .
O9 O 0.6843(3) -0.1601(15) 0.5923(9) 0.008(2) Uiso 1 1 d . . .
O10 O 0.6948(3) 0.4760(15) 0.5710(9) 0.007(2) Uiso 1 1 d . . .
O11 O 0.5649(3) 0.6416(16) 0.4073(9) 0.012(2) Uiso 1 1 d . . .
O12 O 0.7500 -0.273(3) 0.5586(16) 0.023(4) Uiso 1 2 d S . P
O13 O 0.5000 0.5000 0.4295(14) 0.014(3) Uiso 1 2 d S . P
O14 O 0.5466(5) 0.496(2) 0.5973(16) 0.044(4) Uiso 1 1 d . . .

loop_
_atom_site_aniso_label
_atom_site_aniso_U_11
_atom_site_aniso_U_22
_atom_site_aniso_U_33
_atom_site_aniso_U_23
_atom_site_aniso_U_13
_atom_site_aniso_U_12
U1 0.0099(2) 0.0031(2) 0.0022(2) 0.0019(4) -0.0009(5) -0.00032(16)
K1 0.016(2) 0.0073(19) 0.026(3) 0.001(2) 0.000 0.000

loop_
_atom_type_symbol
_atom_type_description
_atom_type_scat_dispersion_real
_atom_type_scat_dispersion_imag
_atom_type_scat_source
B B 0.0013 0.0007 'International Tables Vol C Tables 4.2.6.8 and 6.1.1.4'
O O 0.0106 0.0060 'International Tables Vol C Tables 4.2.6.8 and 6.1.1.4'
K K 0.2009 0.2494 'International Tables Vol C Tables 4.2.6.8 and 6.1.1.4'
U U -9.6767 9.6646 'International Tables Vol C Tables 4.2.6.8 and 6.1.1.4'

loop_
_geom_angle_atom_site_label_1
_geom_angle_atom_site_label_2
_geom_angle_atom_site_label_3
_geom_angle
_geom_angle_site_symmetry_1
_geom_angle_site_symmetry_3
O1 U1 O2 179.3(14) . .
O1 U1 O7 96.1(6) . .
O2 U1 O7 84.5(6) . .
O1 U1 O3 89.2(4) . .
O2 U1 O3 90.9(4) . .
O7 U1 O3 120.0(3) . .
O1 U1 O6 88.4(8) . .
O2 U1 O6 91.0(8) . .
O7 U1 O6 120.8(3) . .
O3 U1 O6 119.0(3) . .
O1 U1 O4 90.7(4) . .
O2 U1 O4 89.2(4) . .
O7 U1 O4 55.4(4) . .
O3 U1 O4 175.4(3) . .
O6 U1 O4 65.6(3) . .
O1 U1 O5 93.7(6) . .
O2 U1 O5 85.8(6) . .
O7 U1 O5 169.4(3) . .
O3 U1 O5 64.2(4) . .
O6 U1 O5 55.3(3) . .
O4 U1 O5 120.5(3) . .
O1 U1 O8 83.6(8) . .
O2 U1 O8 97.0(8) . .
O7 U1 O8 65.4(3) . .
O3 U1 O8 55.9(3) . .
O6 U1 O8 170.5(3) . .
O4 U1 O8 119.4(3) . .
O5 U1 O8 120.1(3) . .
O1 U1 B5 78.7(7) . 5
O2 U1 B5 101.6(7) . 5
O7 U1 B5 94.6(4) . 5
O3 U1 B5 28.4(4) . 5
O6 U1 B5 143.5(4) . 5
O4 U1 B5 147.2(4) . 5
O5 U1 B5 91.4(4) . 5
O8 U1 B5 29.3(4) . 5
O1 U1 B6 83.9(8) . 5_554
O2 U1 B6 95.4(8) . 5_554
O7 U1 B6 148.8(4) . 5_554
O3 U1 B6 91.2(4) . 5_554
O6 U1 B6 28.1(4) . 5_554
O4 U1 B6 93.4(4) . 5_554
O5 U1 B6 28.9(4) . 5_554
O8 U1 B6 144.9(4) . 5_554
B5 U1 B6 115.8(4) 5 5_554
O1 U1 B4 98.6(4) . 1_545
O2 U1 B4 81.6(4) . 1_545
O7 U1 B4 27.0(4) . 1_545
O3 U1 B4 146.4(4) . 1_545
O6 U1 B4 93.9(4) . 1_545
O4 U1 B4 29.1(4) . 1_545
O5 U1 B4 146.5(4) . 1_545
O8 U1 B4 92.3(4) . 1_545
B5 U1 B4 121.5(5) 5 1_545
B6 U1 B4 122.0(4) 5_554 1_545
O1 U1 K2 166.7(7) . 6_654
O2 U1 K2 12.8(8) . 6_654
O7 U1 K2 87.1(3) . 6_654
O3 U1 K2 100.5(3) . 6_654
O6 U1 K2 79.0(3) . 6_654
O4 U1 K2 80.4(3) . 6_654
O5 U1 K2 82.5(3) . 6_654
O8 U1 K2 109.3(3) . 6_654
B5 U1 K2 114.0(4) 5 6_654
B6 U1 K2 86.7(3) 5_554 6_654
B4 U1 K2 78.4(4) 1_545 6_654
O12 K1 O10 139.0(2) . .
O12 K1 O10 139.0(2) . 4_655
O10 K1 O10 80.7(4) . 4_655
O12 K1 O9 47.0(2) . 4_655
O10 K1 O9 165.0(4) . 4_655
O10 K1 O9 92.0(3) 4_655 4_655
O12 K1 O9 47.0(2) . .
O10 K1 O9 92.0(3) . .
O10 K1 O9 165.0(4) 4_655 .
O9 K1 O9 92.0(4) 4_655 .
O12 K1 O1 89.4(3) . .
O10 K1 O1 66.7(3) . .
O10 K1 O1 123.6(4) 4_655 .
O9 K1 O1 127.7(3) 4_655 .
O9 K1 O1 63.8(3) . .
O12 K1 O1 89.4(3) . 4_655
O10 K1 O1 123.6(4) . 4_655
O10 K1 O1 66.7(3) 4_655 4_655
O9 K1 O1 63.8(3) 4_655 4_655
O9 K1 O1 127.7(3) . 4_655
O1 K1 O1 94.2(7) . 4_655
O12 K1 B3 23.7(3) . 4_655
O10 K1 B3 160.6(4) . 4_655
O10 K1 B3 115.4(3) 4_655 4_655
O9 K1 B3 23.4(3) 4_655 4_655
O9 K1 B3 69.8(4) . 4_655
O1 K1 B3 108.6(4) . 4_655
O1 K1 B3 74.7(4) 4_655 4_655
O12 K1 B3 23.7(3) . .
O10 K1 B3 115.4(3) . .
O10 K1 B3 160.6(4) 4_655 .
O9 K1 B3 69.8(4) 4_655 .
O9 K1 B3 23.4(3) . .
O1 K1 B3 74.7(4) . .
O1 K1 B3 108.6(4) 4_655 .
B3 K1 B3 46.9(6) 4_655 .
O12 K1 U1 90.8(2) . 4_655
O10 K1 U1 127.8(2) . 4_655
O10 K1 U1 57.4(2) 4_655 4_655
O9 K1 U1 55.4(2) 4_655 4_655
O9 K1 U1 135.3(2) . 4_655
O1 K1 U1 109.8(4) . 4_655
O1 K1 U1 15.7(4) 4_655 4_655
B3 K1 U1 71.6(3) 4_655 4_655
B3 K1 U1 113.0(3) . 4_655
O12 K1 U1 90.8(2) . .
O10 K1 U1 57.4(2) . .
O10 K1 U1 127.8(2) 4_655 .
O9 K1 U1 135.3(2) 4_655 .
O9 K1 U1 55.4(2) . .
O1 K1 U1 15.7(4) . .
O1 K1 U1 109.8(4) 4_655 .
B3 K1 U1 113.0(3) 4_655 .
B3 K1 U1 71.6(3) . .
U1 K1 U1 125.49(13) 4_655 .
K2 K2 O14 79.8(8) 2_665 .
K2 K2 O2 85.9(11) 2_665 6_655
O14 K2 O2 142.2(9) . 6_655
K2 K2 O14 66.8(7) 2_665 2_665
O14 K2 O14 68.1(8) . 2_665
O2 K2 O14 74.1(7) 6_655 2_665
K2 K2 O11 131.8(10) 2_665 5_545
O14 K2 O11 100.5(6) . 5_545
O2 K2 O11 114.9(7) 6_655 5_545
O14 K2 O11 157.8(7) 2_665 5_545
K2 K2 O13 144.0(6) 2_665 5_545
O14 K2 O13 134.8(7) . 5_545
O2 K2 O13 71.0(5) 6_655 5_545
O14 K2 O13 128.2(6) 2_665 5_545
O11 K2 O13 47.0(3) 5_545 5_545
K2 K2 O2 63.1(10) 2_665 5
O14 K2 O2 71.6(7) . 5
O2 K2 O2 131.0(9) 6_655 5
O14 K2 O2 119.5(7) 2_665 5
O11 K2 O2 71.2(5) 5_545 5
O13 K2 O2 112.3(6) 5_545 5
K2 K2 B2 134.7(6) 2_665 5_545
O14 K2 B2 124.7(7) . 5_545
O2 K2 B2 89.8(7) 6_655 5_545
O14 K2 B2 153.1(7) 2_665 5_545
O11 K2 B2 25.1(4) 5_545 5_545
O13 K2 B2 25.2(4) 5_545 5_545
O2 K2 B2 87.4(6) 5 5_545
K2 K2 U1 81.8(11) 2_665 6_655
O14 K2 U1 133.9(6) . 6_655
O2 K2 U1 8.3(5) 6_655 6_655
O14 K2 U1 65.8(4) 2_665 6_655
O11 K2 U1 122.9(5) 5_545 6_655
O13 K2 U1 78.1(3) 5_545 6_655
O2 K2 U1 133.2(5) 5 6_655
B2 K2 U1 97.9(5) 5_545 6_655
K2 K2 U1 78.0(11) 2_665 5
O14 K2 U1 65.7(5) . 5
O2 K2 U1 144.3(7) 6_655 5
O14 K2 U1 125.6(6) 2_665 5
O11 K2 U1 59.6(3) 5_545 5
O13 K2 U1 104.8(4) 5_545 5
O2 K2 U1 16.3(2) 5 5
B2 K2 U1 79.8(5) 5_545 5
U1 K2 U1 148.1(4) 6_655 5
K2 K2 K2 165.3(14) 2_665 2_655
O14 K2 K2 108.4(5) . 2_655
O2 K2 K2 80.3(4) 6_655 2_655
O14 K2 K2 104.3(5) 2_665 2_655
O11 K2 K2 60.0(4) 5_545 2_655
O13 K2 K2 33.3(4) 5_545 2_655
O2 K2 K2 130.5(6) 5 2_655
B2 K2 K2 50.8(4) 5_545 2_655
U1 K2 K2 83.9(4) 6_655 2_655
U1 K2 K2 116.3(5) 5 2_655
O8 B1 O5 118.6(15) . 5_545
O8 B1 O4 122.4(14) . 5
O5 B1 O4 119.0(15) 5_545 5
O14 B2 O13 123.1(17) . .
O14 B2 O11 122.1(16) . .
O13 B2 O11 114.1(16) . .
O14 B2 K2 153.3(14) . 5_554
O13 B2 K2 65.5(9) . 5_554
O11 B2 K2 61.2(9) . 5_554
O9 B3 O12 115.1(14) . .
O9 B3 O10 122.6(13) . 1_545
O12 B3 O10 122.2(14) . 1_545
O9 B3 K1 62.4(7) . .
O12 B3 K1 53.0(9) . .
O10 B3 K1 172.1(11) 1_545 .
O7 B4 O11 113.4(12) 1_565 .
O7 B4 O3 115.0(13) 1_565 .
O11 B4 O3 112.0(13) . .
O7 B4 O4 100.3(11) 1_565 1_565
O11 B4 O4 106.1(12) . 1_565
O3 B4 O4 108.9(12) . 1_565
O7 B4 U1 48.4(7) 1_565 1_565
O11 B4 U1 111.2(9) . 1_565
O3 B4 U1 136.6(10) . 1_565
O4 B4 U1 53.6(6) 1_565 1_565
O6 B5 O3 108.3(12) . 5_544
O6 B5 O10 111.2(12) . 5_544
O3 B5 O10 111.3(12) 5_544 5_544
O6 B5 O8 112.1(12) . 5_544
O3 B5 O8 103.9(11) 5_544 5_544
O10 B5 O8 109.7(12) 5_544 5_544
O6 B5 U1 141.3(10) . 5_544
O3 B5 U1 50.4(6) 5_544 5_544
O10 B5 U1 107.0(9) 5_544 5_544
O8 B5 U1 57.7(7) 5_544 5_544
O7 B6 O9 111.3(13) . .
O7 B6 O6 110.2(11) . 5_545
O9 B6 O6 111.8(11) . 5_545
O7 B6 O5 111.4(11) . 5_545
O9 B6 O5 109.8(11) . 5_545
O6 B6 O5 102.0(12) 5_545 5_545
O7 B6 U1 141.4(9) . 5_545
O9 B6 U1 107.2(9) . 5_545
O6 B6 U1 50.2(7) 5_545 5_545
O5 B6 U1 55.9(7) 5_545 5_545
U1 O1 K1 137.1(11) . .
U1 O2 K2 158.9(12) . 6_654
U1 O2 K2 135.0(6) . 5_544
K2 O2 K2 30.9(6) 6_654 5_544
B4 O3 B5 121.4(12) . 5
B4 O3 U1 131.4(9) . .
B5 O3 U1 101.2(8) 5 .
B1 O4 B4 122.2(11) 5_544 1_545
B1 O4 U1 140.5(10) 5_544 .
B4 O4 U1 97.3(8) 1_545 .
B1 O5 B6 118.1(13) 5_554 5_554
B1 O5 U1 142.2(11) 5_554 .
B6 O5 U1 95.2(8) 5_554 .
B5 O6 B6 106.6(11) . 5_554
B5 O6 U1 136.8(9) . .
B6 O6 U1 101.7(8) 5_554 .
B4 O7 B6 116.0(11) 1_545 .
B4 O7 U1 104.6(9) 1_545 .
B6 O7 U1 126.7(8) . .
B1 O8 B5 125.5(13) . 5
B1 O8 U1 140.5(10) . .
B5 O8 U1 93.0(8) 5 .
B3 O9 B6 121.5(11) . .
B3 O9 K1 94.2(8) . .
B6 O9 K1 143.9(8) . .
B3 O10 B5 114.7(11) 1_565 5
B3 O10 K1 119.9(9) 1_565 .
B5 O10 K1 125.2(8) 5 .
B2 O11 B4 131.4(13) . .
B2 O11 K2 93.7(10) . 5_554
B4 O11 K2 128.2(9) . 5_554
B3 O12 B3 149(2) 4_655 .
B3 O12 K1 103.4(10) 4_655 .
B3 O12 K1 103.4(10) . .
B2 O13 B2 128(2) 2_665 .
B2 O13 K2 89.3(9) 2_665 6_654
B2 O13 K2 119.5(9) . 6_654
B2 O13 K2 119.5(9) 2_665 5_554
B2 O13 K2 89.3(9) . 5_554
K2 O13 K2 113.5(8) 6_654 5_554
B2 O14 K2 134.6(12) . .
B2 O14 K2 118.8(12) . 2_665
K2 O14 K2 33.4(7) . 2_665

loop_
_geom_bond_atom_site_label_1
_geom_bond_atom_site_label_2
_geom_bond_distance
_geom_bond_site_symmetry_2
U1 O1 1.768(7) .
U1 O2 1.770(8) .
U1 O7 2.406(10) .
U1 O3 2.400(10) .
U1 O6 2.419(11) .
U1 O4 2.526(10) .
U1 O5 2.564(11) .
U1 O8 2.585(11) .
U1 B5 3.055(17) 5
U1 B6 3.083(18) 5_554
U1 B4 3.113(18) 1_545
U1 K2 4.396(15) 6_654
K1 O12 2.728(18) .
K1 O10 2.760(10) .
K1 O10 2.760(10) 4_655
K1 O9 2.954(10) 4_655
K1 O9 2.954(10) .
K1 O1 2.978(18) .
K1 O1 2.978(18) 4_655
K1 B3 3.325(16) 4_655
K1 B3 3.325(16) .
K1 U1 4.439(3) 4_655
K2 K2 1.56(3) 2_665
K2 O14 2.60(2) .
K2 O2 2.699(19) 6_655
K2 O14 2.78(2) 2_665
K2 O11 2.836(18) 5_545
K2 O13 2.939(18) 5_545
K2 O2 3.018(18) 5
K2 B2 3.23(3) 5_545
K2 U1 4.396(15) 6_655
K2 U1 4.449(15) 5
K2 K2 4.91(3) 2_655
B1 O8 1.35(2) .
B1 O5 1.353(18) 5_545
B1 O4 1.37(2) 5
B2 O14 1.36(3) .
B2 O13 1.37(2) .
B2 O11 1.37(2) .
B2 K2 3.23(3) 5_554
B3 O9 1.325(19) .
B3 O12 1.372(17) .
B3 O10 1.383(18) 1_545
B4 O7 1.46(2) 1_565
B4 O11 1.45(2) .
B4 O3 1.468(19) .
B4 O4 1.528(19) 1_565
B4 U1 3.113(18) 1_565
B5 O6 1.467(19) .
B5 O3 1.48(2) 5_544
B5 O10 1.473(18) 5_544
B5 O8 1.50(2) 5_544
B5 U1 3.055(17) 5_544
B6 O7 1.462(19) .
B6 O9 1.454(18) .
B6 O6 1.483(18) 5_545
B6 O5 1.495(19) 5_545
B6 U1 3.083(18) 5_545
O2 K2 2.699(19) 6_654
O2 K2 3.018(18) 5_544
O3 B5 1.48(2) 5
O4 B1 1.37(2) 5_544
O4 B4 1.528(19) 1_545
O5 B1 1.353(18) 5_554
O5 B6 1.495(19) 5_554
O6 B6 1.483(18) 5_554
O7 B4 1.46(2) 1_545
O8 B5 1.50(2) 5
O10 B3 1.383(18) 1_565
O10 B5 1.473(18) 5
O11 K2 2.836(18) 5_554
O12 B3 1.372(17) 4_655
O13 B2 1.37(2) 2_665
O13 K2 2.939(18) 6_654
O13 K2 2.939(18) 5_554
O14 K2 2.78(2) 2_665
